data_1547310
loop_
_publ_author_name
'Wu, Ping'
'Wu, Kaikai'
'Wang, Liandi'
'Yu, Zhengkun'

_publ_section_title
;
 Iron-Promoted Difunctionalization of Alkenes by
 Phenylselenylation/1,2-Aryl Migration.
;
_journal_issue 19
_journal_name_full 'Organic letters'
_journal_page_first 5450
_journal_page_last 5453
_journal_paper_doi 10.1021/acs.orglett.7b02751
_journal_volume 19
_journal_year 2017
_chemical_formula_sum 'C28 H24 N4 O5 Se'
_chemical_formula_weight 575.47
_chemical_name_systematic
; 
 ? 
;
_space_group_crystal_system triclinic
_space_group_IT_number 2
_space_group_name_Hall '-P 1'
_space_group_name_H-M_alt 'P -1'
_symmetry_space_group_name_Hall '-P 1'
_symmetry_space_group_name_H-M 'P -1'
_atom_sites_solution_hydrogens geom
_audit_creation_method SHELXL-2013
_cell_angle_alpha 65.997(6)
_cell_angle_beta 65.067(7)
_cell_angle_gamma 67.782(6)
_cell_formula_units_Z 2
_cell_length_a 11.1051(8)
_cell_length_b 11.6556(7)
_cell_length_c 12.5568(9)
_cell_measurement_reflns_used 2641
_cell_measurement_temperature 293(2)
_cell_measurement_theta_max 25.885
_cell_measurement_theta_min 3.631
_cell_volume 1303.82(18)
_computing_cell_refinement 'Bruker SMART'
_computing_data_collection 'Bruker SMART'
_computing_data_reduction 'Bruker SAINT'
_computing_molecular_graphics 'Bruker SHELXTL'
_computing_publication_material 'Bruker SHELXTL'
_computing_structure_refinement 'SHELXL-2013 (Sheldrick, 2013)'
_computing_structure_solution 'Bruker SHELXTL'
_diffrn_ambient_temperature 293(2)
_diffrn_measured_fraction_theta_full 0.998
_diffrn_measured_fraction_theta_max 0.998
_diffrn_measurement_device_type 'CCD area detector'
_diffrn_measurement_method 'phi and omega scans'
_diffrn_radiation_type MoK\a
_diffrn_radiation_wavelength 0.71073
_diffrn_reflns_av_R_equivalents 0.0222
_diffrn_reflns_av_unetI/netI 0.0434
_diffrn_reflns_Laue_measured_fraction_full 0.998
_diffrn_reflns_Laue_measured_fraction_max 0.998
_diffrn_reflns_limit_h_max 13
_diffrn_reflns_limit_h_min -13
_diffrn_reflns_limit_k_max 14
_diffrn_reflns_limit_k_min -13
_diffrn_reflns_limit_l_max 15
_diffrn_reflns_limit_l_min -12
_diffrn_reflns_number 9423
_diffrn_reflns_point_group_measured_fraction_full 0.998
_diffrn_reflns_point_group_measured_fraction_max 0.998
_diffrn_reflns_theta_full 25.242
_diffrn_reflns_theta_max 26.000
_diffrn_reflns_theta_min 3.096
_exptl_absorpt_coefficient_mu 1.486
_exptl_absorpt_correction_T_max 0.7456
_exptl_absorpt_correction_T_min 0.6856
_exptl_absorpt_correction_type multi-scan
_exptl_absorpt_process_details sadabs
_exptl_crystal_colour colorless
_exptl_crystal_density_diffrn 1.466
_exptl_crystal_description prismatic
_exptl_crystal_F_000 588
_exptl_crystal_size_max 0.180
_exptl_crystal_size_mid 0.150
_exptl_crystal_size_min 0.110
_refine_diff_density_max 0.477
_refine_diff_density_min -0.462
_refine_diff_density_rms 0.046
_refine_ls_extinction_coef 0.0018(5)
_refine_ls_extinction_expression Fc^*^=kFc[1+0.001xFc^2^\l^3^/sin(2\q)]^-1/4^
_refine_ls_extinction_method SHELXL
_refine_ls_goodness_of_fit_ref 1.011
_refine_ls_hydrogen_treatment constr
_refine_ls_matrix_type full
_refine_ls_number_parameters 345
_refine_ls_number_reflns 5128
_refine_ls_number_restraints 0
_refine_ls_restrained_S_all 1.011
_refine_ls_R_factor_all 0.0682
_refine_ls_R_factor_gt 0.0400
_refine_ls_shift/su_max 0.000
_refine_ls_shift/su_mean 0.000
_refine_ls_structure_factor_coef Fsqd
_refine_ls_weighting_details 'w=1/[\s^2^(Fo^2^)+(0.0282P)^2^+0.4892P] where P=(Fo^2^+2Fc^2^)/3'
_refine_ls_weighting_scheme calc
_refine_ls_wR_factor_gt 0.0744
_refine_ls_wR_factor_ref 0.0856
_reflns_Friedel_coverage 0.000
_reflns_number_gt 3654
_reflns_number_total 5128
_reflns_threshold_expression 'I > 2\s(I)'
_cod_data_source_file ol7b02751_si_002.cif
_cod_data_source_block wp-1411_for_6e
_cod_depositor_comments 'Adding full bibliography for 1547310--1547311.cif.'
_cod_database_code 1547310
_shelx_space_group_comment
; 
The symmetry employed for this shelxl refinement is uniquely defined 
by the following loop, which should always be used as a source of 
symmetry information in preference to the above space-group names. 
They are only intended as comments. 
;
_shelx_estimated_absorpt_t_min 0.776
_shelx_estimated_absorpt_t_max 0.854
_shelxl_version_number 2013-4

loop_
_space_group_symop_operation_xyz
'x, y, z'
'-x, -y, -z'

loop_
_atom_site_label
_atom_site_type_symbol
_atom_site_fract_x
_atom_site_fract_y
_atom_site_fract_z
_atom_site_U_iso_or_equiv
_atom_site_adp_type
_atom_site_occupancy
_atom_site_site_symmetry_order
_atom_site_calc_flag
_atom_site_refinement_flags_posn
_atom_site_refinement_flags_adp
Se1 Se 0.24739(3) 0.18378(3) 0.70430(3) 0.06076(13) Uani 1 1 d . .
N1 N 0.6735(2) 0.1621(2) 0.39882(19) 0.0447(5) Uani 1 1 d . .
N2 N 0.8023(2) 0.1624(2) 0.31153(19) 0.0475(6) Uani 1 1 d . .
H2 H 0.8123 0.2253 0.2445 0.057 Uiso 1 1 calc R U
N3 N 1.0756(2) 0.1639(2) 0.1312(2) 0.0505(6) Uani 1 1 d . .
N4 N 1.2551(3) -0.2401(3) 0.4046(3) 0.0591(6) Uani 1 1 d . .
O1 O 0.0749(2) 0.3764(2) 0.2127(2) 0.0714(6) Uani 1 1 d . .
O2 O 0.9793(2) 0.2454(2) 0.09755(18) 0.0692(6) Uani 1 1 d . .
O3 O 1.19549(19) 0.16199(19) 0.06960(18) 0.0660(6) Uani 1 1 d . .
O4 O 1.3699(2) -0.2296(2) 0.3344(2) 0.0817(7) Uani 1 1 d . .
O5 O 1.2334(2) -0.3328(2) 0.4963(2) 0.0809(7) Uani 1 1 d . .
C1 C 0.4268(3) 0.1548(3) 0.5798(2) 0.0514(7) Uani 1 1 d . .
H1A H 0.4984 0.1346 0.6143 0.062 Uiso 1 1 calc R U
H1B H 0.4398 0.0818 0.5541 0.062 Uiso 1 1 calc R U
C2 C 0.4365(2) 0.2752(3) 0.4698(2) 0.0451(6) Uani 1 1 d . .
H2B H 0.4140 0.3484 0.5002 0.054 Uiso 1 1 calc R U
C3 C 0.5800(2) 0.2662(3) 0.3777(2) 0.0427(6) Uani 1 1 d . .
C4 C 0.6015(2) 0.3807(2) 0.2674(2) 0.0430(6) Uani 1 1 d . .
C5 C 0.6208(3) 0.3750(3) 0.1533(3) 0.0594(8) Uani 1 1 d . .
H5A H 0.6148 0.3010 0.1463 0.071 Uiso 1 1 calc R U
C6 C 0.6487(3) 0.4781(3) 0.0496(3) 0.0683(9) Uani 1 1 d . .
H6 H 0.6612 0.4736 -0.0268 0.082 Uiso 1 1 calc R U
C7 C 0.6579(3) 0.5867(3) 0.0595(3) 0.0663(9) Uani 1 1 d . .
H7 H 0.6787 0.6555 -0.0105 0.080 Uiso 1 1 calc R U
C8 C 0.6367(3) 0.5947(3) 0.1718(3) 0.0653(9) Uani 1 1 d . .
H8 H 0.6417 0.6695 0.1780 0.078 Uiso 1 1 calc R U
C9 C 0.6079(3) 0.4924(3) 0.2763(3) 0.0540(7) Uani 1 1 d . .
H9 H 0.5929 0.4987 0.3526 0.065 Uiso 1 1 calc R U
C10 C 0.3355(2) 0.3069(2) 0.4031(2) 0.0402(6) Uani 1 1 d . .
C11 C 0.3518(3) 0.2254(2) 0.3405(2) 0.0450(6) Uani 1 1 d . .
H11 H 0.4236 0.1510 0.3411 0.054 Uiso 1 1 calc R U
C12 C 0.2648(3) 0.2516(3) 0.2777(2) 0.0484(7) Uani 1 1 d . .
H12 H 0.2778 0.1952 0.2363 0.058 Uiso 1 1 calc R U
C13 C 0.1578(3) 0.3615(3) 0.2758(2) 0.0490(7) Uani 1 1 d . .
C14 C 0.1390(3) 0.4454(3) 0.3357(3) 0.0592(8) Uani 1 1 d . .
H14 H 0.0676 0.5202 0.3338 0.071 Uiso 1 1 calc R U
C15 C 0.2290(3) 0.4169(3) 0.4002(3) 0.0530(7) Uani 1 1 d . .
H15 H 0.2165 0.4732 0.4415 0.064 Uiso 1 1 calc R U
C16 C -0.0252(3) 0.4968(3) 0.1912(4) 0.0906(12) Uani 1 1 d . .
H16A H -0.0950 0.5047 0.2677 0.136 Uiso 1 1 calc R U
H16B H -0.0659 0.4994 0.1360 0.136 Uiso 1 1 calc R U
H16C H 0.0180 0.5672 0.1554 0.136 Uiso 1 1 calc R U
C17 C 0.2845(3) 0.0362(3) 0.8386(2) 0.0484(7) Uani 1 1 d . .
C18 C 0.4027(3) 0.0008(3) 0.8695(3) 0.0587(8) Uani 1 1 d . .
H18 H 0.4685 0.0483 0.8231 0.070 Uiso 1 1 calc R U
C19 C 0.4221(3) -0.1042(3) 0.9686(3) 0.0691(9) Uani 1 1 d . .
H19 H 0.5022 -0.1282 0.9878 0.083 Uiso 1 1 calc R U
C20 C 0.3256(4) -0.1742(3) 1.0398(3) 0.0732(9) Uani 1 1 d . .
H20 H 0.3401 -0.2455 1.1067 0.088 Uiso 1 1 calc R U
C21 C 0.2074(4) -0.1381(3) 1.0115(3) 0.0725(9) Uani 1 1 d . .
H21 H 0.1403 -0.1838 1.0606 0.087 Uiso 1 1 calc R U
C22 C 0.1873(3) -0.0341(3) 0.9101(3) 0.0597(8) Uani 1 1 d . .
H22 H 0.1079 -0.0117 0.8904 0.072 Uiso 1 1 calc R U
C23 C 0.9116(2) 0.0647(2) 0.3311(2) 0.0398(6) Uani 1 1 d . .
C24 C 1.0466(2) 0.0632(2) 0.2482(2) 0.0416(6) Uani 1 1 d . .
C25 C 1.1578(2) -0.0356(3) 0.2728(2) 0.0438(6) Uani 1 1 d . .
H25 H 1.2457 -0.0340 0.2179 0.053 Uiso 1 1 calc R U
C26 C 1.1374(3) -0.1360(3) 0.3790(2) 0.0454(6) Uani 1 1 d . .
C27 C 1.0065(3) -0.1400(3) 0.4617(3) 0.0504(7) Uani 1 1 d . .
H27 H 0.9938 -0.2097 0.5326 0.060 Uiso 1 1 calc R U
C28 C 0.8973(3) -0.0417(3) 0.4384(2) 0.0480(7) Uani 1 1 d . .
H28 H 0.8104 -0.0446 0.4949 0.058 Uiso 1 1 calc R U

loop_
_atom_site_aniso_label
_atom_site_aniso_U_11
_atom_site_aniso_U_22
_atom_site_aniso_U_33
_atom_site_aniso_U_23
_atom_site_aniso_U_13
_atom_site_aniso_U_12
Se1 0.04330(17) 0.0730(2) 0.04439(19) -0.00995(15) -0.00678(12) -0.00841(14)
N1 0.0354(11) 0.0503(13) 0.0383(13) -0.0095(10) -0.0050(9) -0.0118(11)
N2 0.0410(12) 0.0491(13) 0.0370(13) -0.0022(10) -0.0052(10) -0.0149(11)
N3 0.0516(14) 0.0574(15) 0.0408(14) -0.0129(12) -0.0052(12) -0.0241(13)
N4 0.0562(16) 0.0610(17) 0.0657(18) -0.0251(15) -0.0273(14) -0.0042(13)
O1 0.0560(12) 0.0826(15) 0.0769(16) -0.0237(12) -0.0337(11) -0.0040(11)
O2 0.0589(12) 0.0767(15) 0.0517(13) 0.0067(11) -0.0182(10) -0.0233(12)
O3 0.0526(12) 0.0712(14) 0.0539(13) -0.0174(11) 0.0107(10) -0.0270(11)
O4 0.0456(12) 0.0990(18) 0.0860(18) -0.0352(14) -0.0164(12) 0.0006(12)
O5 0.0820(15) 0.0625(14) 0.0871(18) -0.0071(14) -0.0417(14) -0.0058(13)
C1 0.0427(14) 0.0618(18) 0.0383(16) -0.0108(14) -0.0097(12) -0.0093(13)
C2 0.0414(14) 0.0457(15) 0.0417(16) -0.0133(13) -0.0084(12) -0.0091(12)
C3 0.0403(13) 0.0492(16) 0.0384(15) -0.0128(12) -0.0109(12) -0.0129(13)
C4 0.0341(13) 0.0468(16) 0.0429(16) -0.0104(13) -0.0124(11) -0.0075(12)
C5 0.0712(19) 0.0605(19) 0.0447(18) -0.0111(15) -0.0150(15) -0.0231(16)
C6 0.076(2) 0.077(2) 0.0411(18) -0.0057(17) -0.0159(16) -0.0239(19)
C7 0.0562(18) 0.056(2) 0.059(2) 0.0043(17) -0.0155(16) -0.0112(16)
C8 0.0631(19) 0.0426(17) 0.079(3) -0.0092(17) -0.0214(17) -0.0121(15)
C9 0.0529(16) 0.0532(18) 0.0564(19) -0.0163(15) -0.0210(14) -0.0094(14)
C10 0.0360(13) 0.0382(14) 0.0357(15) -0.0078(12) -0.0042(11) -0.0100(12)
C11 0.0411(14) 0.0405(15) 0.0431(16) -0.0086(13) -0.0094(12) -0.0080(12)
C12 0.0447(14) 0.0476(16) 0.0462(17) -0.0123(13) -0.0091(13) -0.0125(13)
C13 0.0425(14) 0.0528(17) 0.0431(16) -0.0053(14) -0.0134(12) -0.0128(14)
C14 0.0434(15) 0.0488(17) 0.070(2) -0.0156(16) -0.0180(15) 0.0015(14)
C15 0.0508(16) 0.0454(16) 0.0560(19) -0.0193(14) -0.0132(14) -0.0044(14)
C16 0.068(2) 0.091(3) 0.102(3) -0.021(2) -0.053(2) 0.011(2)
C17 0.0456(14) 0.0606(18) 0.0334(15) -0.0186(13) -0.0046(12) -0.0114(14)
C18 0.0501(16) 0.070(2) 0.0508(19) -0.0179(16) -0.0135(14) -0.0117(15)
C19 0.069(2) 0.076(2) 0.055(2) -0.0246(18) -0.0248(17) 0.0000(18)
C20 0.097(3) 0.062(2) 0.048(2) -0.0168(17) -0.0225(19) -0.007(2)
C21 0.088(2) 0.074(2) 0.050(2) -0.0155(18) -0.0041(18) -0.037(2)
C22 0.0584(17) 0.076(2) 0.0466(18) -0.0221(16) -0.0070(14) -0.0256(16)
C23 0.0399(13) 0.0420(15) 0.0394(15) -0.0127(12) -0.0107(11) -0.0134(12)
C24 0.0435(14) 0.0486(15) 0.0340(14) -0.0112(12) -0.0060(11) -0.0209(13)
C25 0.0364(13) 0.0560(17) 0.0439(16) -0.0235(14) -0.0070(12) -0.0135(13)
C26 0.0432(14) 0.0486(16) 0.0490(17) -0.0189(14) -0.0160(12) -0.0095(13)
C27 0.0525(16) 0.0464(16) 0.0472(17) -0.0046(13) -0.0141(13) -0.0191(14)
C28 0.0399(14) 0.0524(17) 0.0439(16) -0.0066(13) -0.0071(12) -0.0187(13)

loop_
_atom_type_symbol
_atom_type_description
_atom_type_scat_dispersion_real
_atom_type_scat_dispersion_imag
_atom_type_scat_source
C C 0.0033 0.0016 'International Tables Vol C Tables 4.2.6.8 and 6.1.1.4'
H H 0.0000 0.0000 'International Tables Vol C Tables 4.2.6.8 and 6.1.1.4'
N N 0.0061 0.0033 'International Tables Vol C Tables 4.2.6.8 and 6.1.1.4'
O O 0.0106 0.0060 'International Tables Vol C Tables 4.2.6.8 and 6.1.1.4'
Se Se -0.0929 2.2259 'International Tables Vol C Tables 4.2.6.8 and 6.1.1.4'

loop_
_geom_angle_atom_site_label_1
_geom_angle_atom_site_label_2
_geom_angle_atom_site_label_3
_geom_angle
C17 Se1 C1 98.86(11)
C3 N1 N2 115.2(2)
C23 N2 N1 120.4(2)
C23 N2 H2 119.8
N1 N2 H2 119.8
O3 N3 O2 122.8(2)
O3 N3 C24 118.2(2)
O2 N3 C24 119.0(2)
O4 N4 O5 123.7(3)
O4 N4 C26 118.4(3)
O5 N4 C26 117.9(2)
C13 O1 C16 118.1(3)
C2 C1 Se1 109.94(17)
C2 C1 H1A 109.7
Se1 C1 H1A 109.7
C2 C1 H1B 109.7
Se1 C1 H1B 109.7
H1A C1 H1B 108.2
C1 C2 C3 112.5(2)
C1 C2 C10 113.0(2)
C3 C2 C10 108.7(2)
C1 C2 H2B 107.4
C3 C2 H2B 107.4
C10 C2 H2B 107.4
N1 C3 C4 124.4(2)
N1 C3 C2 118.7(2)
C4 C3 C2 116.9(2)
C9 C4 C5 118.9(3)
C9 C4 C3 120.7(2)
C5 C4 C3 120.3(2)
C6 C5 C4 120.6(3)
C6 C5 H5A 119.7
C4 C5 H5A 119.7
C7 C6 C5 119.8(3)
C7 C6 H6 120.1
C5 C6 H6 120.1
C8 C7 C6 120.3(3)
C8 C7 H7 119.9
C6 C7 H7 119.9
C7 C8 C9 120.4(3)
C7 C8 H8 119.8
C9 C8 H8 119.8
C4 C9 C8 120.0(3)
C4 C9 H9 120.0
C8 C9 H9 120.0
C15 C10 C11 118.2(2)
C15 C10 C2 122.1(2)
C11 C10 C2 119.7(2)
C12 C11 C10 121.5(3)
C12 C11 H11 119.2
C10 C11 H11 119.2
C11 C12 C13 120.0(3)
C11 C12 H12 120.0
C13 C12 H12 120.0
C14 C13 O1 124.7(3)
C14 C13 C12 120.2(3)
O1 C13 C12 115.1(3)
C13 C14 C15 119.1(3)
C13 C14 H14 120.4
C15 C14 H14 120.4
C10 C15 C14 120.9(3)
C10 C15 H15 119.5
C14 C15 H15 119.5
O1 C16 H16A 109.5
O1 C16 H16B 109.5
H16A C16 H16B 109.5
O1 C16 H16C 109.5
H16A C16 H16C 109.5
H16B C16 H16C 109.5
C22 C17 C18 119.0(3)
C22 C17 Se1 118.4(2)
C18 C17 Se1 122.6(2)
C19 C18 C17 119.9(3)
C19 C18 H18 120.1
C17 C18 H18 120.1
C20 C19 C18 121.2(3)
C20 C19 H19 119.4
C18 C19 H19 119.4
C19 C20 C21 119.2(3)
C19 C20 H20 120.4
C21 C20 H20 120.4
C20 C21 C22 120.5(3)
C20 C21 H21 119.8
C22 C21 H21 119.8
C17 C22 C21 120.2(3)
C17 C22 H22 119.9
C21 C22 H22 119.9
N2 C23 C28 120.9(2)
N2 C23 C24 122.8(2)
C28 C23 C24 116.2(2)
C25 C24 C23 121.7(2)
C25 C24 N3 116.2(2)
C23 C24 N3 122.1(2)
C26 C25 C24 119.3(2)
C26 C25 H25 120.3
C24 C25 H25 120.3
C25 C26 C27 121.0(2)
C25 C26 N4 119.1(2)
C27 C26 N4 119.9(2)
C28 C27 C26 119.7(2)
C28 C27 H27 120.2
C26 C27 H27 120.2
C27 C28 C23 122.1(2)
C27 C28 H28 119.0
C23 C28 H28 119.0

loop_
_geom_bond_atom_site_label_1
_geom_bond_atom_site_label_2
_geom_bond_distance
Se1 C17 1.914(3)
Se1 C1 1.955(2)
N1 C3 1.280(3)
N1 N2 1.388(3)
N2 C23 1.345(3)
N2 H2 0.8600
N3 O3 1.222(3)
N3 O2 1.229(3)
N3 C24 1.457(3)
N4 O4 1.225(3)
N4 O5 1.225(3)
N4 C26 1.456(3)
O1 C13 1.374(3)
O1 C16 1.430(4)
C1 C2 1.517(3)
C1 H1A 0.9700
C1 H1B 0.9700
C2 C3 1.518(3)
C2 C10 1.524(3)
C2 H2B 0.9800
C3 C4 1.488(3)
C4 C9 1.381(4)
C4 C5 1.383(4)
C5 C6 1.380(4)
C5 H5A 0.9300
C6 C7 1.366(4)
C6 H6 0.9300
C7 C8 1.364(4)
C7 H7 0.9300
C8 C9 1.381(4)
C8 H8 0.9300
C9 H9 0.9300
C10 C15 1.377(3)
C10 C11 1.382(4)
C11 C12 1.368(4)
C11 H11 0.9300
C12 C13 1.379(4)
C12 H12 0.9300
C13 C14 1.370(4)
C14 C15 1.407(4)
C14 H14 0.9300
C15 H15 0.9300
C16 H16A 0.9600
C16 H16B 0.9600
C16 H16C 0.9600
C17 C22 1.377(4)
C17 C18 1.391(4)
C18 C19 1.371(4)
C18 H18 0.9300
C19 C20 1.369(4)
C19 H19 0.9300
C20 C21 1.371(5)
C20 H20 0.9300
C21 C22 1.385(4)
C21 H21 0.9300
C22 H22 0.9300
C23 C28 1.409(3)
C23 C24 1.418(3)
C24 C25 1.380(3)
C25 C26 1.369(4)
C25 H25 0.9300
C26 C27 1.390(3)
C27 C28 1.359(4)
C27 H27 0.9300
C28 H28 0.9300

loop_
_geom_hbond_atom_site_label_D
_geom_hbond_atom_site_label_H
_geom_hbond_atom_site_label_A
_geom_hbond_distance_DH
_geom_hbond_distance_HA
_geom_hbond_distance_DA
_geom_hbond_angle_DHA
_geom_hbond_site_symmetry_A
C1 H1A O4 0.97 2.53 3.364(4) 144.7 2_756
N2 H2 O2 0.86 2.00 2.625(3) 128.9 .
N2 H2 O2 0.86 2.00 2.625(3) 128.9 .
C1 H1A O4 0.97 2.53 3.364(4) 144.7 2_756

loop_
_geom_torsion_atom_site_label_1
_geom_torsion_atom_site_label_2
_geom_torsion_atom_site_label_3
_geom_torsion_atom_site_label_4
_geom_torsion
C3 N1 N2 C23 172.3(2)
Se1 C1 C2 C3 171.87(17)
Se1 C1 C2 C10 -64.5(3)
N2 N1 C3 C4 1.4(4)
N2 N1 C3 C2 -178.9(2)
C1 C2 C3 N1 1.7(3)
C10 C2 C3 N1 -124.4(3)
C1 C2 C3 C4 -178.6(2)
C10 C2 C3 C4 55.3(3)
N1 C3 C4 C9 -105.9(3)
C2 C3 C4 C9 74.4(3)
N1 C3 C4 C5 71.6(3)
C2 C3 C4 C5 -108.1(3)
C9 C4 C5 C6 1.3(4)
C3 C4 C5 C6 -176.2(3)
C4 C5 C6 C7 0.2(5)
C5 C6 C7 C8 -1.4(5)
C6 C7 C8 C9 1.1(5)
C5 C4 C9 C8 -1.7(4)
C3 C4 C9 C8 175.9(2)
C7 C8 C9 C4 0.5(4)
C1 C2 C10 C15 113.8(3)
C3 C2 C10 C15 -120.4(3)
C1 C2 C10 C11 -67.8(3)
C3 C2 C10 C11 57.9(3)
C15 C10 C11 C12 -0.4(4)
C2 C10 C11 C12 -178.8(2)
C10 C11 C12 C13 0.0(4)
C16 O1 C13 C14 10.2(4)
C16 O1 C13 C12 -170.8(3)
C11 C12 C13 C14 0.6(4)
C11 C12 C13 O1 -178.4(2)
O1 C13 C14 C15 178.1(2)
C12 C13 C14 C15 -0.8(4)
C11 C10 C15 C14 0.2(4)
C2 C10 C15 C14 178.6(2)
C13 C14 C15 C10 0.4(4)
C22 C17 C18 C19 1.2(4)
Se1 C17 C18 C19 178.4(2)
C17 C18 C19 C20 -1.2(5)
C18 C19 C20 C21 -0.2(5)
C19 C20 C21 C22 1.7(5)
C18 C17 C22 C21 0.2(4)
Se1 C17 C22 C21 -177.2(2)
C20 C21 C22 C17 -1.6(5)
N1 N2 C23 C28 2.1(4)
N1 N2 C23 C24 -176.6(2)
N2 C23 C24 C25 177.3(2)
C28 C23 C24 C25 -1.3(4)
N2 C23 C24 N3 -4.2(4)
C28 C23 C24 N3 177.2(2)
O3 N3 C24 C25 -7.6(3)
O2 N3 C24 C25 171.1(2)
O3 N3 C24 C23 173.9(2)
O2 N3 C24 C23 -7.5(4)
C23 C24 C25 C26 1.0(4)
N3 C24 C25 C26 -177.5(2)
C24 C25 C26 C27 0.3(4)
C24 C25 C26 N4 179.9(2)
O4 N4 C26 C25 5.3(4)
O5 N4 C26 C25 -175.6(3)
O4 N4 C26 C27 -175.1(3)
O5 N4 C26 C27 4.0(4)
C25 C26 C27 C28 -1.4(4)
N4 C26 C27 C28 179.0(2)
C26 C27 C28 C23 1.0(4)
N2 C23 C28 C27 -178.4(2)
C24 C23 C28 C27 0.3(4)
